data_4002874
loop_
_publ_author_name
'Wong, Man Kwong'
'Liu, Fangzhou'
'Kam, Chun Sing'
'Leung, Tik Lun'
'Tam, Ho Won'
'Djuri\<si\'c, Aleksandra B.'
'Popovi\'c, Jasminka'
'Li, Hangkong'
'Shih, Kaimin'
'Low, Kam-Hung'
'Chan, Wai Kin'
'Chen, Wei'
'He, Zhubing'
'Ng, Annie'
'Surya, Charles'

_publ_section_title
;
 Synthesis of Lead-Free Perovskite Films by Combinatorial Evaporation:
 Fast Processes for Screening Different Precursor Combinations
;
_journal_issue 23
_journal_name_full 'Chemistry of Materials'
_journal_page_first 9946
_journal_paper_doi 10.1021/acs.chemmater.7b03293
_journal_volume 29
_journal_year 2017
_chemical_formula_moiety 'I4 Sn, 2(C4 H12 N)'
_chemical_formula_sum 'C8 H24 I4 N2 Sn'
_chemical_formula_weight 774.58
_space_group_crystal_system orthorhombic
_space_group_IT_number 61
_space_group_name_Hall '-P 2ac 2ab'
_space_group_name_H-M_alt 'P b c a'
_symmetry_space_group_name_Hall '-P 2ac 2ab'
_symmetry_space_group_name_H-M 'P b c a'
_atom_sites_solution_hydrogens geom
_audit_creation_method SHELXL-2014/7
_cell_angle_alpha 90
_cell_angle_beta 90
_cell_angle_gamma 90
_cell_formula_units_Z 4
_cell_length_a 8.4218(12)
_cell_length_b 8.9253(13)
_cell_length_c 26.110(4)
_cell_measurement_reflns_used 512
_cell_measurement_temperature 150(2)
_cell_measurement_theta_max 22.5
_cell_measurement_theta_min 2.8
_cell_volume 1962.6(5)
_computing_cell_refinement 'SAINT v8.34A (Bruker-AXS, 2013)'
_computing_data_collection 'APEX3 v2015.5-2 (Bruker-AXS, 2015)'
_computing_data_reduction 'SAINT v8.34A (Bruker-AXS, 2013)'
_computing_molecular_graphics 'Bruker SHELXTL'
_computing_publication_material 'Bruker SHELXTL'
_computing_structure_refinement 'SHELXL-2014/7 (Sheldrick, 2014)'
_computing_structure_solution 'SHELXT-2014/5 (Sheldrick, 2015)'
_diffrn_ambient_temperature 150(2)
_diffrn_detector_area_resol_mean 10.24
_diffrn_measured_fraction_theta_full 0.999
_diffrn_measured_fraction_theta_max 0.998
_diffrn_measurement_device_type 'Bruker D8 VENTURE FIXED-CHI PHOTON 100 CMOS'
_diffrn_measurement_method '\f and \w scans'
_diffrn_radiation_type MoK\a
_diffrn_radiation_wavelength 0.71073
_diffrn_reflns_av_R_equivalents 0.0948
_diffrn_reflns_av_unetI/netI 0.0293
_diffrn_reflns_Laue_measured_fraction_full 0.999
_diffrn_reflns_Laue_measured_fraction_max 0.998
_diffrn_reflns_limit_h_max 10
_diffrn_reflns_limit_h_min -10
_diffrn_reflns_limit_k_max 11
_diffrn_reflns_limit_k_min -11
_diffrn_reflns_limit_l_max 32
_diffrn_reflns_limit_l_min -32
_diffrn_reflns_number 56243
_diffrn_reflns_point_group_measured_fraction_full 0.999
_diffrn_reflns_point_group_measured_fraction_max 0.998
_diffrn_reflns_theta_full 25.242
_diffrn_reflns_theta_max 26.460
_diffrn_reflns_theta_min 2.878
_diffrn_source 'I\mS HB micro-focus sealed tube'
_exptl_absorpt_coefficient_mu 7.577
_exptl_absorpt_correction_T_max 0.2065
_exptl_absorpt_correction_T_min 0.1192
_exptl_absorpt_correction_type multi-scan
_exptl_absorpt_process_details 'SADABS 2014/5 (Sheldrick, 2014)'
_exptl_crystal_colour red
_exptl_crystal_density_diffrn 2.621
_exptl_crystal_description plate
_exptl_crystal_F_000 1392
_exptl_crystal_size_max 0.328
_exptl_crystal_size_mid 0.231
_exptl_crystal_size_min 0.043
_refine_diff_density_max 1.437
_refine_diff_density_min -1.720
_refine_diff_density_rms 0.321
_refine_ls_extinction_method none
_refine_ls_goodness_of_fit_ref 1.392
_refine_ls_hydrogen_treatment constr
_refine_ls_matrix_type full
_refine_ls_number_parameters 72
_refine_ls_number_reflns 2025
_refine_ls_number_restraints 0
_refine_ls_restrained_S_all 1.392
_refine_ls_R_factor_all 0.0722
_refine_ls_R_factor_gt 0.0652
_refine_ls_shift/su_max 0.001
_refine_ls_shift/su_mean 0.000
_refine_ls_structure_factor_coef Fsqd
_refine_ls_weighting_details 'w=1/[\s^2^(Fo^2^)+103.4506P] where P=(Fo^2^+2Fc^2^)/3'
_refine_ls_weighting_scheme calc
_refine_ls_wR_factor_gt 0.1372
_refine_ls_wR_factor_ref 0.1393
_reflns_Friedel_coverage 0.000
_reflns_number_gt 1844
_reflns_number_total 2025
_reflns_threshold_expression 'I > 2\s(I)'
_cod_data_source_file cm7b03293_si_002.cif
_cod_data_source_block mo_CHEM0432
_cod_depositor_comments 'Adding full bibliography for 4002873--4002875.cif.'
_cod_database_code 4002874
_shelx_shelxl_version_number 2014/7
_shelx_space_group_comment
;
The symmetry employed for this shelxl refinement is uniquely defined
by the following loop, which should always be used as a source of
symmetry information in preference to the above space-group names.
They are only intended as comments.
;
_shelx_estimated_absorpt_t_min 0.190
_shelx_estimated_absorpt_t_max 0.736

loop_
_space_group_symop_operation_xyz
'x, y, z'
'x+1/2, -y+1/2, -z'
'-x, y+1/2, -z+1/2'
'-x+1/2, -y, z+1/2'
'-x, -y, -z'
'-x-1/2, y-1/2, z'
'x, -y-1/2, z-1/2'
'x-1/2, y, -z-1/2'

loop_
_atom_site_label
_atom_site_type_symbol
_atom_site_fract_x
_atom_site_fract_y
_atom_site_fract_z
_atom_site_U_iso_or_equiv
_atom_site_adp_type
_atom_site_occupancy
_atom_site_site_symmetry_order
_atom_site_calc_flag
_atom_site_refinement_flags_posn
_atom_site_refinement_flags_adp
_atom_site_refinement_flags_occupancy
I1 I -0.07628(12) 0.53070(11) 0.38268(4) 0.0234(3) Uani 1 1 d . . .
I2 I -0.20473(11) 0.79061(11) 0.52162(4) 0.0225(3) Uani 1 1 d . . .
Sn1 Sn 0.0000 0.5000 0.5000 0.0169(3) Uani 1 2 d S . P
N1 N 0.4854(15) 0.5698(14) 0.5956(5) 0.025(3) Uani 1 1 d . . .
H1A H 0.5172 0.5032 0.5713 0.037 Uiso 1 1 calc R U .
H1B H 0.4969 0.6648 0.5834 0.037 Uiso 1 1 calc R U .
H1C H 0.3817 0.5531 0.6035 0.037 Uiso 1 1 calc R U .
C1 C 0.5832(18) 0.5510(16) 0.6418(6) 0.023(3) Uani 1 1 d . . .
H1D H 0.5660 0.6373 0.6650 0.028 Uiso 1 1 calc R U .
H1E H 0.6968 0.5497 0.6320 0.028 Uiso 1 1 calc R U .
C2 C 0.543(2) 0.4074(19) 0.6698(6) 0.030(4) Uani 1 1 d . . .
H2A H 0.5514 0.3224 0.6456 0.036 Uiso 1 1 calc R U .
H2B H 0.4315 0.4126 0.6817 0.036 Uiso 1 1 calc R U .
C3 C 0.6496(19) 0.3772(18) 0.7155(6) 0.028(4) Uani 1 1 d . . .
H3A H 0.7614 0.3724 0.7038 0.034 Uiso 1 1 calc R U .
H3B H 0.6404 0.4613 0.7401 0.034 Uiso 1 1 calc R U .
C4 C 0.608(2) 0.2335(18) 0.7423(7) 0.034(4) Uani 1 1 d . . .
H4A H 0.4949 0.2338 0.7511 0.051 Uiso 1 1 calc R U .
H4B H 0.6713 0.2244 0.7737 0.051 Uiso 1 1 calc R U .
H4C H 0.6309 0.1487 0.7197 0.051 Uiso 1 1 calc R U .

loop_
_atom_site_aniso_label
_atom_site_aniso_U_11
_atom_site_aniso_U_22
_atom_site_aniso_U_33
_atom_site_aniso_U_23
_atom_site_aniso_U_13
_atom_site_aniso_U_12
I1 0.0244(5) 0.0258(5) 0.0201(5) 0.0003(4) -0.0007(4) -0.0016(4)
I2 0.0208(5) 0.0217(5) 0.0251(5) 0.0002(4) 0.0018(4) 0.0058(4)
Sn1 0.0179(7) 0.0138(6) 0.0191(6) 0.0009(5) -0.0001(5) -0.0001(5)
N1 0.026(7) 0.022(7) 0.027(7) 0.004(5) 0.006(6) 0.008(6)
C1 0.019(7) 0.014(7) 0.037(8) -0.004(6) -0.001(7) 0.002(6)
C2 0.026(8) 0.031(9) 0.033(9) 0.006(7) 0.002(7) -0.002(7)
C3 0.026(8) 0.027(9) 0.031(9) 0.007(7) 0.000(7) 0.008(7)
C4 0.043(10) 0.025(8) 0.035(9) 0.006(7) -0.004(8) 0.009(8)

loop_
_atom_type_symbol
_atom_type_description
_atom_type_scat_dispersion_real
_atom_type_scat_dispersion_imag
_atom_type_scat_source
C C 0.0033 0.0016 'International Tables Vol C Tables 4.2.6.8 and 6.1.1.4'
H H 0.0000 0.0000 'International Tables Vol C Tables 4.2.6.8 and 6.1.1.4'
N N 0.0061 0.0033 'International Tables Vol C Tables 4.2.6.8 and 6.1.1.4'
I I -0.4742 1.8119 'International Tables Vol C Tables 4.2.6.8 and 6.1.1.4'
Sn Sn -0.6537 1.4246 'International Tables Vol C Tables 4.2.6.8 and 6.1.1.4'

loop_
_geom_angle_atom_site_label_1
_geom_angle_atom_site_label_2
_geom_angle_atom_site_label_3
_geom_angle
_geom_angle_site_symmetry_1
_geom_angle_site_symmetry_3
Sn1 I2 Sn1 151.76(3) 2_466 .
I1 Sn1 I1 180.0 . 5_566
I1 Sn1 I2 93.72(3) . 6
I1 Sn1 I2 86.28(3) 5_566 6
I1 Sn1 I2 86.28(3) . 2_566
I1 Sn1 I2 93.72(3) 5_566 2_566
I2 Sn1 I2 180.0 6 2_566
I1 Sn1 I2 89.49(3) . .
I1 Sn1 I2 90.51(3) 5_566 .
I2 Sn1 I2 91.381(13) 6 .
I2 Sn1 I2 88.619(13) 2_566 .
I1 Sn1 I2 90.51(3) . 5_566
I1 Sn1 I2 89.49(3) 5_566 5_566
I2 Sn1 I2 88.619(14) 6 5_566
I2 Sn1 I2 91.381(14) 2_566 5_566
I2 Sn1 I2 180.0 . 5_566
C1 N1 H1A 109.5 . .
C1 N1 H1B 109.5 . .
H1A N1 H1B 109.5 . .
C1 N1 H1C 109.5 . .
H1A N1 H1C 109.5 . .
H1B N1 H1C 109.5 . .
N1 C1 C2 111.6(12) . .
N1 C1 H1D 109.3 . .
C2 C1 H1D 109.3 . .
N1 C1 H1E 109.3 . .
C2 C1 H1E 109.3 . .
H1D C1 H1E 108.0 . .
C1 C2 C3 113.4(14) . .
C1 C2 H2A 108.9 . .
C3 C2 H2A 108.9 . .
C1 C2 H2B 108.9 . .
C3 C2 H2B 108.9 . .
H2A C2 H2B 107.7 . .
C4 C3 C2 112.3(14) . .
C4 C3 H3A 109.1 . .
C2 C3 H3A 109.1 . .
C4 C3 H3B 109.1 . .
C2 C3 H3B 109.1 . .
H3A C3 H3B 107.9 . .
C3 C4 H4A 109.5 . .
C3 C4 H4B 109.5 . .
H4A C4 H4B 109.5 . .
C3 C4 H4C 109.5 . .
H4A C4 H4C 109.5 . .
H4B C4 H4C 109.5 . .

loop_
_geom_bond_atom_site_label_1
_geom_bond_atom_site_label_2
_geom_bond_distance
_geom_bond_site_symmetry_2
I1 Sn1 3.1418(10) .
I2 Sn1 3.1615(10) 2_466
I2 Sn1 3.1653(10) .
Sn1 I1 3.1418(10) 5_566
Sn1 I2 3.1615(10) 6
Sn1 I2 3.1615(10) 2_566
Sn1 I2 3.1654(10) 5_566
N1 C1 1.470(19) .
N1 H1A 0.9100 .
N1 H1B 0.9100 .
N1 H1C 0.9100 .
C1 C2 1.51(2) .
C1 H1D 0.9900 .
C1 H1E 0.9900 .
C2 C3 1.52(2) .
C2 H2A 0.9900 .
C2 H2B 0.9900 .
C3 C4 1.50(2) .
C3 H3A 0.9900 .
C3 H3B 0.9900 .
C4 H4A 0.9800 .
C4 H4B 0.9800 .
C4 H4C 0.9800 .

loop_
_geom_torsion_atom_site_label_1
_geom_torsion_atom_site_label_2
_geom_torsion_atom_site_label_3
_geom_torsion_atom_site_label_4
_geom_torsion
N1 C1 C2 C3 175.5(13)
C1 C2 C3 C4 -179.5(14)
